data_2238715
loop_
_publ_author_name
'Cheng, Hua'

_publ_section_title
;
 1,4-Bis(hexyloxy)benzene
;
_journal_coeditor_code CV5434
_journal_issue 11
_journal_name_full 'Acta Crystallographica Section E'
_journal_page_first o1721
_journal_paper_doi 10.1107/S1600536813029024
_journal_volume 69
_journal_year 2013
_chemical_formula_iupac 'C18 H30 O2'
_chemical_formula_moiety 'C18 H30 O2'
_chemical_formula_sum 'C18 H30 O2'
_chemical_formula_weight 278.42
_chemical_name_systematic
;
1,4-Bis(hexyloxy)benzene
;
_space_group_IT_number 14
_symmetry_cell_setting monoclinic
_symmetry_space_group_name_Hall '-P 2ybc'
_symmetry_space_group_name_H-M 'P 1 21/c 1'
_atom_sites_solution_hydrogens geom
_atom_sites_solution_primary direct
_atom_sites_solution_secondary difmap
_audit_creation_method SHELXL-97
_cell_angle_alpha 90.00
_cell_angle_beta 95.674(10)
_cell_angle_gamma 90.00
_cell_formula_units_Z 2
_cell_length_a 18.853(12)
_cell_length_b 7.512(5)
_cell_length_c 6.364(4)
_cell_measurement_reflns_used 885
_cell_measurement_temperature 298(2)
_cell_measurement_theta_max 21.77
_cell_measurement_theta_min 2.17
_cell_volume 896.9(10)
_computing_cell_refinement 'SAINT (Bruker, 2001)'
_computing_data_collection 'APEX2 (Bruker, 2001)'
_computing_data_reduction 'SAINT (Bruker, 2001)'
_computing_molecular_graphics 'SHELXTL (Sheldrick, 2008)'
_computing_publication_material 'SHELXTL (Sheldrick, 2008)'
_computing_structure_refinement 'SHELXL97 (Sheldrick, 2008)'
_computing_structure_solution 'SHELXS97 (Sheldrick, 2008)'
_diffrn_ambient_temperature 298(2)
_diffrn_measured_fraction_theta_full 0.982
_diffrn_measured_fraction_theta_max 0.982
_diffrn_measurement_device_type 'Bruker APEXII CCD'
_diffrn_measurement_method '\f and \w scans'
_diffrn_radiation_monochromator graphite
_diffrn_radiation_source 'fine-focus sealed tube'
_diffrn_radiation_type MoK\a
_diffrn_radiation_wavelength 0.71073
_diffrn_reflns_av_R_equivalents 0.0991
_diffrn_reflns_av_sigmaI/netI 0.0758
_diffrn_reflns_limit_h_max 21
_diffrn_reflns_limit_h_min -22
_diffrn_reflns_limit_k_max 8
_diffrn_reflns_limit_k_min -8
_diffrn_reflns_limit_l_max 7
_diffrn_reflns_limit_l_min -7
_diffrn_reflns_number 6024
_diffrn_reflns_theta_full 25.01
_diffrn_reflns_theta_max 25.01
_diffrn_reflns_theta_min 2.17
_diffrn_standards_number 0
_exptl_absorpt_coefficient_mu 0.065
_exptl_absorpt_correction_T_max 0.9974
_exptl_absorpt_correction_T_min 0.9961
_exptl_absorpt_correction_type multi-scan
_exptl_absorpt_process_details '(SADABS; Bruker, 2001)'
_exptl_crystal_colour colourless
_exptl_crystal_density_diffrn 1.031
_exptl_crystal_density_method 'not measured'
_exptl_crystal_description block
_exptl_crystal_F_000 308
_exptl_crystal_size_max 0.06
_exptl_crystal_size_mid 0.05
_exptl_crystal_size_min 0.04
_refine_diff_density_max 0.169
_refine_diff_density_min -0.145
_refine_ls_extinction_method none
_refine_ls_goodness_of_fit_ref 0.985
_refine_ls_hydrogen_treatment constr
_refine_ls_matrix_type full
_refine_ls_number_parameters 92
_refine_ls_number_reflns 1552
_refine_ls_number_restraints 0
_refine_ls_restrained_S_all 0.985
_refine_ls_R_factor_all 0.1327
_refine_ls_R_factor_gt 0.0665
_refine_ls_shift/su_max 0.000
_refine_ls_shift/su_mean 0.000
_refine_ls_structure_factor_coef Fsqd
_refine_ls_weighting_details 'calc w=1/[\s^2^(Fo^2^)+(0.1237P)^2^] where P=(Fo^2^+2Fc^2^)/3'
_refine_ls_weighting_scheme calc
_refine_ls_wR_factor_gt 0.1824
_refine_ls_wR_factor_ref 0.2384
_reflns_number_gt 760
_reflns_number_total 1552
_reflns_threshold_expression I>2sigma(I)
_cod_data_source_file cv5434.cif
_cod_data_source_block I
_cod_original_cell_volume 896.9(11)
_cod_original_sg_symbol_H-M 'P 21/c'
_cod_database_code 2238715

loop_
_symmetry_equiv_pos_as_xyz
'x, y, z'
'-x, y+1/2, -z+1/2'
'-x, -y, -z'
'x, -y-1/2, z-1/2'

loop_
_atom_site_type_symbol
_atom_site_label
_atom_site_fract_x
_atom_site_fract_y
_atom_site_fract_z
_atom_site_U_iso_or_equiv
_atom_site_adp_type
_atom_site_calc_flag
_atom_site_refinement_flags
_atom_site_occupancy
_atom_site_symmetry_multiplicity
C C1 0.01445(17) 0.4133(3) 0.8176(4) 0.0693(9) Uani d . 1 1
H H1 0.0241 0.3542 0.6952 0.083 Uiso calc R 1 1
C C2 0.06718(16) 0.5102(3) 0.9318(4) 0.0664(8) Uani d . 1 1
C C3 0.05200(17) 0.5954(4) 1.1147(4) 0.0700(8) Uani d . 1 1
H H3 0.0876 0.6597 1.1928 0.084 Uiso calc R 1 1
C C4 0.15191(16) 0.4640(4) 0.6777(4) 0.0795(9) Uani d . 1 1
H H4A 0.1171 0.5055 0.5661 0.095 Uiso calc R 1 1
H H4B 0.1514 0.3348 0.6782 0.095 Uiso calc R 1 1
C C5 0.22423(18) 0.5306(5) 0.6427(5) 0.0905(10) Uani d . 1 1
H H5A 0.2228 0.6595 0.6360 0.109 Uiso calc R 1 1
H H5B 0.2571 0.4978 0.7634 0.109 Uiso calc R 1 1
C C6 0.25233(18) 0.4623(5) 0.4483(5) 0.0959(11) Uani d . 1 1
H H6A 0.2207 0.4996 0.3269 0.115 Uiso calc R 1 1
H H6B 0.2520 0.3332 0.4520 0.115 Uiso calc R 1 1
C C7 0.3266(2) 0.5246(5) 0.4201(6) 0.1107(13) Uani d . 1 1
H H7A 0.3262 0.6535 0.4098 0.133 Uiso calc R 1 1
H H7B 0.3576 0.4929 0.5452 0.133 Uiso calc R 1 1
C C8 0.3570(3) 0.4521(8) 0.2347(7) 0.1542(19) Uani d . 1 1
H H8A 0.3263 0.4849 0.1095 0.185 Uiso calc R 1 1
H H8B 0.3569 0.3232 0.2443 0.185 Uiso calc R 1 1
C C9 0.4300(3) 0.5113(10) 0.2076(9) 0.202(3) Uani d . 1 1
H H9A 0.4313 0.6389 0.2018 0.303 Uiso calc R 1 1
H H9B 0.4444 0.4631 0.0787 0.303 Uiso calc R 1 1
H H9C 0.4619 0.4704 0.3245 0.303 Uiso calc R 1 1
O O1 0.13529(11) 0.5307(3) 0.8769(3) 0.0818(8) Uani d . 1 1

loop_
_atom_site_aniso_label
_atom_site_aniso_U_11
_atom_site_aniso_U_22
_atom_site_aniso_U_33
_atom_site_aniso_U_12
_atom_site_aniso_U_13
_atom_site_aniso_U_23
C1 0.106(2) 0.0549(16) 0.0456(15) -0.0004(15) 0.0022(15) -0.0034(12)
C2 0.089(2) 0.0570(17) 0.0516(15) -0.0033(13) -0.0020(13) 0.0104(13)
C3 0.103(2) 0.0531(16) 0.0516(15) -0.0086(14) -0.0060(13) 0.0021(12)
C4 0.099(2) 0.0787(19) 0.0600(18) 0.0063(16) 0.0020(14) -0.0041(15)
C5 0.105(2) 0.085(2) 0.081(2) 0.0025(18) 0.0044(16) -0.0080(17)
C6 0.100(3) 0.102(3) 0.086(2) 0.0084(19) 0.0097(17) -0.0030(19)
C7 0.108(3) 0.116(3) 0.108(3) 0.002(2) 0.013(2) -0.002(2)
C8 0.140(4) 0.200(5) 0.127(4) 0.002(4) 0.041(3) -0.017(4)
C9 0.140(4) 0.272(9) 0.205(6) -0.003(4) 0.070(4) -0.004(5)
O1 0.0997(16) 0.0855(15) 0.0591(12) -0.0089(11) 0.0017(10) -0.0092(10)

loop_
_atom_type_symbol
_atom_type_description
_atom_type_scat_dispersion_real
_atom_type_scat_dispersion_imag
_atom_type_scat_source
C C 0.0033 0.0016 'International Tables Vol C Tables 4.2.6.8 and 6.1.1.4'
H H 0.0000 0.0000 'International Tables Vol C Tables 4.2.6.8 and 6.1.1.4'
O O 0.0106 0.0060 'International Tables Vol C Tables 4.2.6.8 and 6.1.1.4'

loop_
_geom_angle_atom_site_label_1
_geom_angle_atom_site_label_2
_geom_angle_atom_site_label_3
_geom_angle_site_symmetry_1
_geom_angle
C3 C1 C2 3_567 119.7(3)
C3 C1 H1 3_567 120.2
C2 C1 H1 . 120.2
O1 C2 C1 . 124.7(3)
O1 C2 C3 . 116.0(2)
C1 C2 C3 . 119.3(3)
C1 C3 C2 3_567 121.1(2)
C1 C3 H3 3_567 119.5
C2 C3 H3 . 119.5
O1 C4 C5 . 107.4(3)
O1 C4 H4A . 110.2
C5 C4 H4A . 110.2
O1 C4 H4B . 110.2
C5 C4 H4B . 110.2
H4A C4 H4B . 108.5
C6 C5 C4 . 114.6(3)
C6 C5 H5A . 108.6
C4 C5 H5A . 108.6
C6 C5 H5B . 108.6
C4 C5 H5B . 108.6
H5A C5 H5B . 107.6
C5 C6 C7 . 113.9(3)
C5 C6 H6A . 108.8
C7 C6 H6A . 108.8
C5 C6 H6B . 108.8
C7 C6 H6B . 108.8
H6A C6 H6B . 107.7
C8 C7 C6 . 115.0(4)
C8 C7 H7A . 108.5
C6 C7 H7A . 108.5
C8 C7 H7B . 108.5
C6 C7 H7B . 108.5
H7A C7 H7B . 107.5
C7 C8 C9 . 115.2(5)
C7 C8 H8A . 108.5
C9 C8 H8A . 108.5
C7 C8 H8B . 108.5
C9 C8 H8B . 108.5
H8A C8 H8B . 107.5
C8 C9 H9A . 109.5
C8 C9 H9B . 109.5
H9A C9 H9B . 109.5
C8 C9 H9C . 109.5
H9A C9 H9C . 109.5
H9B C9 H9C . 109.5
C2 O1 C4 . 118.7(2)

loop_
_geom_bond_atom_site_label_1
_geom_bond_atom_site_label_2
_geom_bond_site_symmetry_2
_geom_bond_distance
C1 C3 3_567 1.366(4)
C1 C2 . 1.380(4)
C1 H1 . 0.9300
C2 O1 . 1.372(3)
C2 C3 . 1.383(4)
C3 C1 3_567 1.366(4)
C3 H3 . 0.9300
C4 O1 . 1.427(3)
C4 C5 . 1.490(4)
C4 H4A . 0.9700
C4 H4B . 0.9700
C5 C6 . 1.484(4)
C5 H5A . 0.9700
C5 H5B . 0.9700
C6 C7 . 1.505(5)
C6 H6A . 0.9700
C6 H6B . 0.9700
C7 C8 . 1.467(5)
C7 H7A . 0.9700
C7 H7B . 0.9700
C8 C9 . 1.472(6)
C8 H8A . 0.9700
C8 H8B . 0.9700
C9 H9A . 0.9600
C9 H9B . 0.9600
C9 H9C . 0.9600

loop_
_geom_torsion_atom_site_label_1
_geom_torsion_atom_site_label_2
_geom_torsion_atom_site_label_3
_geom_torsion_atom_site_label_4
_geom_torsion_site_symmetry_1
_geom_torsion_site_symmetry_4
_geom_torsion
C3 C1 C2 O1 3_567 . -178.8(2)
C3 C1 C2 C3 3_567 . 0.7(4)
O1 C2 C3 C1 . 3_567 178.9(2)
C1 C2 C3 C1 . 3_567 -0.7(4)
O1 C4 C5 C6 . . 175.7(2)
C4 C5 C6 C7 . . -177.6(3)
C5 C6 C7 C8 . . 177.1(4)
C6 C7 C8 C9 . . -179.4(4)
C1 C2 O1 C4 . . 6.9(4)
C3 C2 O1 C4 . . -172.7(2)
C5 C4 O1 C2 . . 170.4(2)
